data_7711774
loop_
_publ_author_name
'Filzah Ghazali, Nurul'
'Vignesh, Kuduva R.'
'Phonsri, Wasinee'
'Murray, Keith S.'
'Junk, Peter Courtney'
'Deacon, Glen B.'
'Turner, David Roger'

_publ_section_title
;
 Efficient synthetic route to heterobimetallic trinuclear complexes
 [Ln-Mn-Ln] and their single molecule magnetic properties
;
_journal_name_full 'Dalton Transactions'
_journal_paper_doi 10.1039/D2DT02616C
_journal_year 2022
_chemical_formula_moiety 'C72 H42 Cl9 Dy3 N8 O9, 3(C6 H7 N), H2 O'
_chemical_formula_sum 'C90 H65 Cl9 Dy3 N11 O10'
_chemical_formula_weight 2267.08
_space_group_crystal_system monoclinic
_space_group_IT_number 14
_space_group_name_Hall '-P 2yn'
_space_group_name_H-M_alt 'P 1 21/n 1'
_atom_sites_solution_hydrogens mixed
_atom_sites_solution_primary dual-space
_audit_creation_method SHELXL-2018/3
_audit_update_record
;
2022-08-01 deposited with the CCDC.	2022-11-14 downloaded from the CCDC.
;
_cell_angle_alpha 90
_cell_angle_beta 102.23(3)
_cell_angle_gamma 90
_cell_formula_units_Z 4
_cell_length_a 14.026(3)
_cell_length_b 20.243(4)
_cell_length_c 31.359(6)
_cell_measurement_reflns_used 70936
_cell_measurement_temperature 100(2)
_cell_measurement_theta_max 27.5
_cell_measurement_theta_min 1.0
_cell_volume 8702(3)
_computing_cell_refinement 'XDS (Kabsch, 1993)'
_computing_data_collection 'BluIce (McPhillips, 2002)'
_computing_data_reduction 'XDS (Kabsch, 1993)'
_computing_molecular_graphics 'Olex2 (Dolomanov et al., 2009)'
_computing_publication_material 'Olex2 (Dolomanov et al., 2009)'
_computing_structure_refinement 'SHELXL-2018/3 (Sheldrick, 2018)'
_computing_structure_solution 'SHELXT 2018/2 (Sheldrick, 2018)'
_diffrn_ambient_temperature 100(2)
_diffrn_measured_fraction_theta_full 0.997
_diffrn_measured_fraction_theta_max 0.997
_diffrn_measurement_device_type 'ADSC Quantum 210r'
_diffrn_measurement_method 'Phi Scan'
_diffrn_radiation_monochromator 'Silicon Double Crystal'
_diffrn_radiation_type synchrotron
_diffrn_radiation_wavelength 0.7109
_diffrn_reflns_av_R_equivalents 0.1353
_diffrn_reflns_av_unetI/netI 0.1116
_diffrn_reflns_Laue_measured_fraction_full 0.997
_diffrn_reflns_Laue_measured_fraction_max 0.997
_diffrn_reflns_limit_h_max 18
_diffrn_reflns_limit_h_min -18
_diffrn_reflns_limit_k_max 25
_diffrn_reflns_limit_k_min -26
_diffrn_reflns_limit_l_max 40
_diffrn_reflns_limit_l_min -40
_diffrn_reflns_number 70936
_diffrn_reflns_point_group_measured_fraction_full 0.997
_diffrn_reflns_point_group_measured_fraction_max 0.997
_diffrn_reflns_theta_full 27.500
_diffrn_reflns_theta_max 27.507
_diffrn_reflns_theta_min 1.206
_diffrn_source 'MX1 Beamline Australian Synchrotron'
_exptl_absorpt_coefficient_mu 2.892
_exptl_absorpt_correction_T_max 'Value not provided by XDS'
_exptl_absorpt_correction_T_min 'Value not provided by XDS'
_exptl_absorpt_correction_type multi-scan
_exptl_absorpt_process_details 'XDS(Kabsch, 1993)'
_exptl_crystal_colour yellow
_exptl_crystal_density_diffrn 1.731
_exptl_crystal_description plate
_exptl_crystal_F_000 4452
_exptl_crystal_size_max 0.100
_exptl_crystal_size_mid 0.100
_exptl_crystal_size_min 0.020
_refine_diff_density_max 1.309
_refine_diff_density_min -1.976
_refine_diff_density_rms 0.198
_refine_ls_extinction_coef 0.00146(6)
_refine_ls_extinction_expression Fc^*^=kFc[1+0.001xFc^2^\l^3^/sin(2\q)]^-1/4^
_refine_ls_extinction_method 'SHELXL-2018/3 (Sheldrick 2018)'
_refine_ls_goodness_of_fit_ref 1.009
_refine_ls_hydrogen_treatment constr
_refine_ls_matrix_type full
_refine_ls_number_parameters 1116
_refine_ls_number_reflns 19926
_refine_ls_number_restraints 0
_refine_ls_restrained_S_all 1.009
_refine_ls_R_factor_all 0.1248
_refine_ls_R_factor_gt 0.0593
_refine_ls_shift/su_max 0.001
_refine_ls_shift/su_mean 0.000
_refine_ls_structure_factor_coef Fsqd
_refine_ls_weighting_details 'w=1/[\s^2^(Fo^2^)+(0.0704P)^2^+0.6642P] where P=(Fo^2^+2Fc^2^)/3'
_refine_ls_weighting_scheme calc
_refine_ls_wR_factor_gt 0.1230
_refine_ls_wR_factor_ref 0.1510
_reflns_Friedel_coverage 0.000
_reflns_number_gt 11752
_reflns_number_total 19926
_reflns_threshold_expression 'I > 2\s(I)'
_cod_data_source_file d2dt02616c2.cif
_cod_data_source_block 3
_cod_depositor_comments
;
The following automatic conversions were performed:

data item '_exptl_absorpt_correction_type' value 'Multi-Scan' was
changed to 'multi-scan' in accordance with the
/home/data/users/saulius/crontab/automatic-downloads/rss-feeds/RSC/lib/dictionaries/cif_core.dic
dictionary named 'cif_core.dic' version 2.4.2 last updated on
2011-04-26.

Automatic conversion script
Id: cif_fix_values 7556 2019-12-06 15:28:31Z antanas 
;
_cod_original_sg_symbol_H-M 'P 21/n'
_cod_database_code 7711774
_shelx_shelxl_version_number 2018/3
_shelx_space_group_comment
;
The symmetry employed for this shelxl refinement is uniquely defined
by the following loop, which should always be used as a source of
symmetry information in preference to the above space-group names.
They are only intended as comments.
;
_shelx_estimated_absorpt_t_min 0.761
_shelx_estimated_absorpt_t_max 0.944

loop_
_space_group_symop_operation_xyz
'x, y, z'
'-x+1/2, y+1/2, -z+1/2'
'-x, -y, -z'
'x-1/2, -y-1/2, z-1/2'

loop_
_atom_site_label
_atom_site_type_symbol
_atom_site_fract_x
_atom_site_fract_y
_atom_site_fract_z
_atom_site_U_iso_or_equiv
_atom_site_adp_type
_atom_site_occupancy
_atom_site_site_symmetry_order
_atom_site_calc_flag
_atom_site_refinement_flags_posn
_atom_site_refinement_flags_adp
_atom_site_refinement_flags_occupancy
_atom_site_disorder_assembly
_atom_site_disorder_group
Dy1 Dy 0.48756(3) 0.32113(2) 0.41661(2) 0.02715(11) Uani 1 1 d . . . . .
Dy2 Dy 0.48499(3) 0.29136(2) 0.30485(2) 0.02527(11) Uani 1 1 d . . . . .
Dy3 Dy 0.61418(3) 0.27158(2) 0.22006(2) 0.02605(11) Uani 1 1 d . . . . .
Cl1 Cl 0.5284(3) 0.08616(14) 0.59708(11) 0.0665(9) Uani 1 1 d . . . . .
Cl2 Cl 0.6097(2) 0.66083(11) 0.35836(9) 0.0443(6) Uani 1 1 d . . . . .
Cl3 Cl 0.99467(19) 0.19869(16) 0.43769(10) 0.0578(8) Uani 1 1 d . . . . .
Cl4 Cl 0.04401(17) 0.09433(11) 0.31144(10) 0.0451(6) Uani 1 1 d . . . . .
Cl5 Cl 1.0391(2) 0.37126(14) 0.39003(11) 0.0594(8) Uani 1 1 d . . . . .
Cl6 Cl 0.18767(18) 0.52368(11) 0.14935(9) 0.0433(6) Uani 1 1 d . . . . .
Cl7 Cl 0.57132(17) -0.08477(10) 0.26787(9) 0.0399(6) Uani 1 1 d . . . . .
Cl8 Cl 0.7997(2) 0.52075(14) 0.08889(10) 0.0566(7) Uani 1 1 d . . . . .
Cl9 Cl 0.31582(17) 0.37973(11) 0.41613(8) 0.0373(5) Uani 1 1 d . . . . .
O1 O 0.4961(5) 0.3262(3) 0.4897(2) 0.0345(15) Uani 1 1 d . . . . .
O2 O 0.4994(4) 0.3800(3) 0.35342(19) 0.0263(13) Uani 1 1 d . . . . .
O3 O 0.5772(4) 0.2562(3) 0.3725(2) 0.0299(13) Uani 1 1 d . . . . .
O4 O 0.3894(4) 0.2674(3) 0.35584(19) 0.0280(13) Uani 1 1 d . . . . .
O5 O 0.6379(4) 0.3258(3) 0.2907(2) 0.0283(13) Uani 1 1 d . . . . .
O6 O 0.4739(4) 0.3227(3) 0.23231(19) 0.0280(13) Uani 1 1 d . . . . .
O7 O 0.5530(4) 0.2054(3) 0.27038(19) 0.0252(12) Uani 1 1 d . . . . .
O8 O 0.6968(5) 0.2720(3) 0.1657(2) 0.0330(14) Uani 1 1 d . . . . .
O9 O 0.4944(4) 0.2413(3) 0.1592(2) 0.0351(15) Uani 1 1 d . . . . .
H9A H 0.488115 0.198451 0.157481 0.053 Uiso 1 1 d R U . . .
H9B H 0.513021 0.251634 0.135202 0.053 Uiso 1 1 d R U . . .
O10 O 0.4984(7) 0.2803(5) 0.0789(3) 0.064(2) Uani 1 1 d G . . . .
H10A H 0.540306 0.269647 0.064147 0.095 Uiso 1 1 d G U . . .
H10B H 0.477995 0.318063 0.069205 0.095 Uiso 1 1 d G U . . .
N1 N 0.4829(6) 0.2092(4) 0.4492(3) 0.0372(18) Uani 1 1 d . . . . .
N01G N 0.3666(6) 0.1402(4) 0.1344(3) 0.047(2) Uani 1 1 d . . . . .
N2 N 0.5475(5) 0.4392(3) 0.4302(2) 0.0277(16) Uani 1 1 d . . . . .
N3 N 0.6688(6) 0.3061(4) 0.4501(3) 0.040(2) Uani 1 1 d . . . . .
N4 N 0.3453(5) 0.2136(3) 0.2766(3) 0.0308(16) Uani 1 1 d . . . . .
N5 N 0.7868(5) 0.2713(3) 0.2617(2) 0.0300(16) Uani 1 1 d . . . . .
N6 N 0.3410(6) 0.3662(4) 0.2751(2) 0.0313(17) Uani 1 1 d . . . . .
N7 N 0.6374(5) 0.1478(3) 0.2121(2) 0.0283(16) Uani 1 1 d . . . . .
N8 N 0.6580(5) 0.3853(3) 0.2009(2) 0.0289(16) Uani 1 1 d . . . . .
N9 N 0.4303(8) 0.4047(5) 0.0490(3) 0.065(3) Uani 1 1 d . . . . .
N10 N 0.6095(7) 0.1792(6) 0.0484(3) 0.064(3) Uani 1 1 d . . . . .
C1 C 0.4776(8) 0.1506(4) 0.4282(4) 0.042(2) Uani 1 1 d . . . . .
H1 H 0.471252 0.150054 0.398024 0.050 Uiso 1 1 calc R U . . .
C2 C 0.4816(10) 0.0905(6) 0.4508(4) 0.066(4) Uani 1 1 d . . . . .
H2 H 0.477518 0.050714 0.435684 0.079 Uiso 1 1 calc R U . . .
C02F C 0.3148(8) 0.0279(5) 0.1195(3) 0.045(3) Uani 1 1 d . . . . .
H02F H 0.329421 -0.016887 0.122046 0.054 Uiso 1 1 calc R U . . .
C02S C 0.2045(8) 0.1157(5) 0.0965(4) 0.060(3) Uani 1 1 d . . . . .
H02S H 0.143115 0.130865 0.082823 0.072 Uiso 1 1 calc R U . . .
C02V C 0.2786(8) 0.1608(5) 0.1144(4) 0.051(3) Uani 1 1 d . . . . .
C02W C 0.2234(9) 0.0491(5) 0.0994(4) 0.061(3) Uani 1 1 d . . . . .
H02W H 0.174858 0.018751 0.088009 0.073 Uiso 1 1 calc R U . . .
C02Y C 0.3855(9) 0.0753(5) 0.1360(4) 0.051(3) Uani 1 1 d . . . . .
H02Y H 0.448233 0.061212 0.148526 0.061 Uiso 1 1 calc R U . . .
C3 C 0.4914(10) 0.0904(5) 0.4951(4) 0.058(3) Uani 1 1 d . . . . .
H3 H 0.493620 0.050614 0.510074 0.070 Uiso 1 1 calc R U . . .
C03A C 0.2633(10) 0.2345(5) 0.1104(5) 0.079(5) Uani 1 1 d . . . . .
H03A H 0.256475 0.252218 0.137981 0.118 Uiso 1 1 calc R U . . .
H03B H 0.205254 0.243670 0.088772 0.118 Uiso 1 1 calc R U . . .
H03C H 0.318338 0.254647 0.101826 0.118 Uiso 1 1 calc R U . . .
C4 C 0.4982(7) 0.1504(5) 0.5181(4) 0.044(3) Uani 1 1 d . . . . .
C5 C 0.5091(8) 0.1565(5) 0.5647(4) 0.046(3) Uani 1 1 d . . . . .
C6 C 0.5073(7) 0.2166(5) 0.5833(3) 0.044(2) Uani 1 1 d . . . . .
H6 H 0.510637 0.219489 0.613210 0.053 Uiso 1 1 calc R U . . .
C7 C 0.5004(7) 0.2753(5) 0.5584(3) 0.036(2) Uani 1 1 d . . . . .
H7 H 0.498030 0.315912 0.571998 0.044 Uiso 1 1 calc R U . . .
C8 C 0.4971(6) 0.2733(4) 0.5140(3) 0.033(2) Uani 1 1 d . . . . .
C9 C 0.4916(7) 0.2094(4) 0.4930(3) 0.033(2) Uani 1 1 d . . . . .
C10 C 0.5727(7) 0.4686(4) 0.4690(3) 0.035(2) Uani 1 1 d . . . . .
H10 H 0.568817 0.444130 0.493632 0.042 Uiso 1 1 calc R U . . .
C11 C 0.6050(7) 0.5344(4) 0.4747(3) 0.038(2) Uani 1 1 d . . . . .
H11 H 0.623552 0.552276 0.502583 0.046 Uiso 1 1 calc R U . . .
C12 C 0.6085(7) 0.5712(4) 0.4391(3) 0.034(2) Uani 1 1 d . . . . .
H12 H 0.630435 0.614659 0.442306 0.041 Uiso 1 1 calc R U . . .
C13 C 0.5785(6) 0.5431(4) 0.3964(3) 0.0275(18) Uani 1 1 d . . . . .
C14 C 0.5742(7) 0.5780(4) 0.3567(3) 0.033(2) Uani 1 1 d . . . . .
C15 C 0.5447(7) 0.5474(4) 0.3176(3) 0.033(2) Uani 1 1 d . . . . .
H15 H 0.543690 0.570930 0.292026 0.039 Uiso 1 1 calc R U . . .
C16 C 0.5154(6) 0.4803(4) 0.3150(3) 0.0290(19) Uani 1 1 d . . . . .
H16 H 0.493400 0.460548 0.287922 0.035 Uiso 1 1 calc R U . . .
C17 C 0.5195(6) 0.4444(4) 0.3527(3) 0.0281(19) Uani 1 1 d . . . . .
C18 C 0.5490(6) 0.4766(4) 0.3941(3) 0.0236(17) Uani 1 1 d . . . . .
C19 C 0.7142(8) 0.3316(6) 0.4878(4) 0.059(3) Uani 1 1 d . . . . .
H19 H 0.677227 0.355473 0.503796 0.070 Uiso 1 1 calc R U . . .
C20 C 0.8145(8) 0.3249(6) 0.5052(4) 0.060(3) Uani 1 1 d . . . . .
H20 H 0.843377 0.345766 0.531165 0.072 Uiso 1 1 calc R U . . .
C21 C 0.8688(7) 0.2870(5) 0.4830(4) 0.047(3) Uani 1 1 d . . . . .
H21 H 0.935670 0.282685 0.493500 0.056 Uiso 1 1 calc R U . . .
C22 C 0.8229(7) 0.2540(4) 0.4437(3) 0.034(2) Uani 1 1 d . . . . .
C23 C 0.8708(7) 0.2136(5) 0.4188(3) 0.039(2) Uani 1 1 d . . . . .
C24 C 0.8215(7) 0.1857(4) 0.3811(3) 0.035(2) Uani 1 1 d . . . . .
H24 H 0.854240 0.157284 0.365815 0.042 Uiso 1 1 calc R U . . .
C25 C 0.7220(7) 0.1988(4) 0.3648(3) 0.0312(19) Uani 1 1 d . . . . .
H25 H 0.690620 0.179843 0.338584 0.037 Uiso 1 1 calc R U . . .
C26 C 0.6700(6) 0.2393(4) 0.3871(3) 0.0263(18) Uani 1 1 d . . . . .
C27 C 0.7215(7) 0.2668(4) 0.4275(3) 0.0312(19) Uani 1 1 d . . . . .
C28 C 0.3260(7) 0.1850(5) 0.2370(3) 0.040(2) Uani 1 1 d . . . . .
H28 H 0.366890 0.194025 0.217953 0.049 Uiso 1 1 calc R U . . .
C29 C 0.2467(8) 0.1420(5) 0.2233(4) 0.047(3) Uani 1 1 d . . . . .
H29 H 0.235526 0.122679 0.195739 0.057 Uiso 1 1 calc R U . . .
C30 C 0.1872(7) 0.1294(5) 0.2509(4) 0.042(3) Uani 1 1 d . . . . .
H30 H 0.134493 0.101116 0.242116 0.051 Uiso 1 1 calc R U . . .
C31 C 0.2025(6) 0.1575(4) 0.2920(3) 0.033(2) Uani 1 1 d . . . . .
C32 C 0.1446(6) 0.1481(4) 0.3242(3) 0.033(2) Uani 1 1 d . . . . .
C33 C 0.1661(7) 0.1768(4) 0.3639(3) 0.036(2) Uani 1 1 d . . . . .
H33 H 0.127368 0.169325 0.384108 0.043 Uiso 1 1 calc R U . . .
C34 C 0.2496(6) 0.2189(4) 0.3743(3) 0.034(2) Uani 1 1 d . . . . .
H34 H 0.264328 0.238822 0.401623 0.041 Uiso 1 1 calc R U . . .
C35 C 0.3086(6) 0.2309(4) 0.3457(3) 0.0284(18) Uani 1 1 d . . . . .
C36 C 0.2846(6) 0.2004(4) 0.3039(3) 0.0274(18) Uani 1 1 d . . . . .
C37 C 0.8603(7) 0.2439(4) 0.2471(3) 0.038(2) Uani 1 1 d . . . . .
H37 H 0.846691 0.219208 0.221552 0.045 Uiso 1 1 calc R U . . .
C38 C 0.9576(7) 0.2513(5) 0.2694(4) 0.045(3) Uani 1 1 d . . . . .
H38 H 1.006842 0.230711 0.258597 0.054 Uiso 1 1 calc R U . . .
C39 C 0.9814(7) 0.2878(4) 0.3062(4) 0.041(2) Uani 1 1 d . . . . .
H39 H 1.046226 0.292735 0.320546 0.049 Uiso 1 1 calc R U . . .
C40 C 0.9052(6) 0.3183(4) 0.3225(3) 0.033(2) Uani 1 1 d . . . . .
C41 C 0.9200(7) 0.3584(4) 0.3605(3) 0.037(2) Uani 1 1 d . . . . .
C42 C 0.8429(6) 0.3860(4) 0.3741(3) 0.036(2) Uani 1 1 d . . . . .
H42 H 0.853693 0.411427 0.399358 0.044 Uiso 1 1 calc R U . . .
C43 C 0.7481(7) 0.3763(4) 0.3505(3) 0.0296(19) Uani 1 1 d . . . . .
H43 H 0.697031 0.396565 0.360090 0.035 Uiso 1 1 calc R U . . .
C44 C 0.7270(6) 0.3379(4) 0.3135(3) 0.0306(19) Uani 1 1 d . . . . .
C45 C 0.8082(6) 0.3083(4) 0.2988(3) 0.0284(19) Uani 1 1 d . . . . .
C46 C 0.2769(7) 0.3871(5) 0.2976(3) 0.037(2) Uani 1 1 d . . . . .
H46 H 0.280378 0.370107 0.325476 0.044 Uiso 1 1 calc R U . . .
C47 C 0.2043(8) 0.4335(5) 0.2816(4) 0.046(3) Uani 1 1 d . . . . .
H47 H 0.160281 0.446726 0.298331 0.055 Uiso 1 1 calc R U . . .
C48 C 0.1996(8) 0.4589(5) 0.2412(3) 0.044(3) Uani 1 1 d . . . . .
H48 H 0.151928 0.489961 0.230098 0.053 Uiso 1 1 calc R U . . .
C49 C 0.2666(6) 0.4385(4) 0.2155(3) 0.033(2) Uani 1 1 d . . . . .
C50 C 0.2685(7) 0.4618(4) 0.1731(3) 0.038(2) Uani 1 1 d . . . . .
C51 C 0.3343(7) 0.4389(5) 0.1505(3) 0.040(2) Uani 1 1 d . . . . .
H51 H 0.333694 0.454733 0.122627 0.047 Uiso 1 1 calc R U . . .
C52 C 0.4049(7) 0.3900(4) 0.1700(3) 0.036(2) Uani 1 1 d . . . . .
H52 H 0.449751 0.374296 0.154426 0.043 Uiso 1 1 calc R U . . .
C53 C 0.4069(6) 0.3658(4) 0.2121(3) 0.031(2) Uani 1 1 d . . . . .
C54 C 0.3355(6) 0.3906(4) 0.2348(3) 0.0270(18) Uani 1 1 d . . . . .
C55 C 0.6772(6) 0.1197(4) 0.1810(3) 0.033(2) Uani 1 1 d . . . . .
H55 H 0.701581 0.146851 0.161852 0.039 Uiso 1 1 calc R U . . .
C56 C 0.6830(7) 0.0514(5) 0.1765(3) 0.036(2) Uani 1 1 d . . . . .
H56 H 0.710577 0.033506 0.154626 0.043 Uiso 1 1 calc R U . . .
C57 C 0.6474(6) 0.0105(4) 0.2048(3) 0.033(2) Uani 1 1 d . . . . .
H57 H 0.651456 -0.035142 0.202122 0.039 Uiso 1 1 calc R U . . .
C58 C 0.6054(6) 0.0378(4) 0.2373(3) 0.0291(19) Uani 1 1 d . . . . .
C59 C 0.5677(7) 0.0017(4) 0.2689(3) 0.034(2) Uani 1 1 d . . . . .
C60 C 0.5317(6) 0.0328(4) 0.3007(3) 0.033(2) Uani 1 1 d . . . . .
H60 H 0.511360 0.007589 0.321916 0.040 Uiso 1 1 calc R U . . .
C61 C 0.5245(6) 0.1019(4) 0.3021(3) 0.032(2) Uani 1 1 d . . . . .
H61 H 0.497322 0.122131 0.323334 0.039 Uiso 1 1 calc R U . . .
C62 C 0.5583(6) 0.1397(4) 0.2714(3) 0.0279(19) Uani 1 1 d . . . . .
C63 C 0.6006(6) 0.1084(4) 0.2392(3) 0.0271(18) Uani 1 1 d . . . . .
C64 C 0.6424(7) 0.4416(4) 0.2205(3) 0.034(2) Uani 1 1 d . . . . .
H64 H 0.613887 0.439512 0.244697 0.041 Uiso 1 1 calc R U . . .
C65 C 0.6670(7) 0.5040(4) 0.2063(3) 0.036(2) Uani 1 1 d . . . . .
H65 H 0.656631 0.541997 0.221316 0.043 Uiso 1 1 calc R U . . .
C66 C 0.7062(6) 0.5081(4) 0.1702(3) 0.033(2) Uani 1 1 d . . . . .
H66 H 0.720627 0.549177 0.159933 0.040 Uiso 1 1 calc R U . . .
C67 C 0.7251(7) 0.4500(4) 0.1484(3) 0.035(2) Uani 1 1 d . . . . .
C68 C 0.7675(7) 0.4466(5) 0.1108(4) 0.042(2) Uani 1 1 d . . . . .
C69 C 0.7831(8) 0.3875(5) 0.0930(4) 0.046(3) Uani 1 1 d . . . . .
H69 H 0.809848 0.386861 0.068250 0.055 Uiso 1 1 calc R U . . .
C70 C 0.7598(8) 0.3271(5) 0.1107(3) 0.044(2) Uani 1 1 d . . . . .
H70 H 0.771647 0.287713 0.097516 0.053 Uiso 1 1 calc R U . . .
C71 C 0.7194(7) 0.3254(5) 0.1478(3) 0.035(2) Uani 1 1 d . . . . .
C72 C 0.6995(6) 0.3890(4) 0.1659(3) 0.032(2) Uani 1 1 d . . . . .
C73 C 0.5024(11) 0.4532(8) 0.0616(5) 0.085(5) Uani 1 1 d . . . . .
H73 H 0.565845 0.439505 0.073234 0.102 Uiso 1 1 calc R U . . .
C74 C 0.4846(14) 0.5182(8) 0.0579(6) 0.111(7) Uani 1 1 d . . . . .
H74 H 0.534491 0.548853 0.066202 0.134 Uiso 1 1 calc R U . . .
C75 C 0.3881(14) 0.5387(7) 0.0411(6) 0.101(6) Uani 1 1 d . . . . .
H75 H 0.372646 0.583461 0.039402 0.121 Uiso 1 1 calc R U . . .
C76 C 0.3182(10) 0.4932(6) 0.0275(4) 0.065(4) Uani 1 1 d . . . . .
H76 H 0.254896 0.506344 0.015035 0.078 Uiso 1 1 calc R U . . .
C77 C 0.3413(10) 0.4261(6) 0.0321(4) 0.058(3) Uani 1 1 d . . . . .
C78 C 0.2667(10) 0.3742(6) 0.0183(5) 0.080(4) Uani 1 1 d . . . . .
H78A H 0.244170 0.375809 -0.012828 0.119 Uiso 1 1 calc R U . . .
H78B H 0.212736 0.381638 0.032112 0.119 Uiso 1 1 calc R U . . .
H78C H 0.294675 0.331679 0.026602 0.119 Uiso 1 1 calc R U . . .
C79 C 0.6593(8) 0.1642(7) 0.0174(4) 0.058(3) Uani 1 1 d . . . . .
C80 C 0.6623(9) 0.1001(6) 0.0015(4) 0.064(4) Uani 1 1 d . . . . .
H80 H 0.693628 0.091779 -0.021255 0.077 Uiso 1 1 calc R U . . .
C81 C 0.6182(10) 0.0477(7) 0.0199(5) 0.070(4) Uani 1 1 d . . . . .
H81 H 0.621635 0.004522 0.010199 0.084 Uiso 1 1 calc R U . . .
C82 C 0.5689(9) 0.0627(7) 0.0532(4) 0.064(3) Uani 1 1 d . . . . .
H82 H 0.537992 0.030179 0.066290 0.076 Uiso 1 1 calc R U . . .
C83 C 0.5682(9) 0.1302(7) 0.0661(5) 0.066(4) Uani 1 1 d . . . . .
H83 H 0.536749 0.140654 0.088543 0.079 Uiso 1 1 calc R U . . .
C84 C 0.7114(9) 0.2188(8) -0.0008(4) 0.080(5) Uani 1 1 d . . . . .
H84A H 0.687479 0.260717 0.006695 0.119 Uiso 1 1 calc R U . . .
H84B H 0.699934 0.214724 -0.031974 0.119 Uiso 1 1 calc R U . . .
H84C H 0.780184 0.215846 0.011240 0.119 Uiso 1 1 calc R U . . .

loop_
_atom_site_aniso_label
_atom_site_aniso_U_11
_atom_site_aniso_U_22
_atom_site_aniso_U_33
_atom_site_aniso_U_23
_atom_site_aniso_U_13
_atom_site_aniso_U_12
Dy1 0.0284(2) 0.02118(19) 0.0322(2) -0.00271(17) 0.00719(17) 0.00006(15)
Dy2 0.02132(19) 0.02230(19) 0.0316(2) -0.00505(17) 0.00436(16) -0.00014(15)
Dy3 0.0224(2) 0.02235(19) 0.0336(2) -0.00395(17) 0.00649(16) -0.00083(15)
Cl1 0.086(2) 0.0446(16) 0.065(2) 0.0226(15) 0.0081(17) 0.0141(15)
Cl2 0.0636(17) 0.0244(11) 0.0523(16) -0.0011(11) 0.0290(13) -0.0076(10)
Cl3 0.0295(13) 0.0730(19) 0.0665(19) -0.0123(15) 0.0000(12) 0.0108(12)
Cl4 0.0308(12) 0.0334(12) 0.0704(18) 0.0046(12) 0.0091(12) -0.0108(9)
Cl5 0.0361(14) 0.0576(17) 0.070(2) 0.0073(15) -0.0205(13) -0.0124(12)
Cl6 0.0385(13) 0.0318(12) 0.0538(16) -0.0022(11) -0.0033(11) 0.0053(9)
Cl7 0.0383(13) 0.0227(10) 0.0577(16) -0.0030(10) 0.0081(11) 0.0006(9)
Cl8 0.0689(19) 0.0446(15) 0.0608(19) 0.0111(14) 0.0235(15) -0.0078(13)
Cl9 0.0374(12) 0.0342(12) 0.0421(14) -0.0052(10) 0.0127(10) 0.0027(9)
O1 0.049(4) 0.020(3) 0.036(4) 0.003(3) 0.012(3) 0.001(3)
O2 0.032(3) 0.020(3) 0.028(3) -0.005(2) 0.009(3) 0.000(2)
O3 0.023(3) 0.028(3) 0.036(4) -0.001(3) 0.001(3) 0.004(2)
O4 0.021(3) 0.030(3) 0.034(3) -0.006(3) 0.007(2) -0.004(2)
O5 0.026(3) 0.021(3) 0.035(3) -0.006(3) 0.001(3) -0.002(2)
O6 0.027(3) 0.029(3) 0.028(3) 0.003(3) 0.006(2) 0.004(2)
O7 0.024(3) 0.019(3) 0.034(3) -0.006(3) 0.010(3) -0.009(2)
O8 0.038(3) 0.024(3) 0.042(4) -0.003(3) 0.019(3) 0.000(3)
O9 0.035(4) 0.035(3) 0.032(4) -0.003(3) 0.001(3) 0.002(3)
O10 0.066(6) 0.069(6) 0.055(5) 0.009(5) 0.013(4) 0.003(4)
N1 0.044(5) 0.026(4) 0.042(5) 0.001(4) 0.010(4) 0.005(3)
N01G 0.043(5) 0.040(5) 0.053(6) 0.005(4) -0.002(4) 0.004(4)
N2 0.031(4) 0.029(4) 0.023(4) -0.004(3) 0.007(3) -0.004(3)
N3 0.033(4) 0.046(5) 0.038(5) -0.014(4) 0.000(4) 0.010(4)
N4 0.029(4) 0.023(4) 0.040(4) -0.009(3) 0.006(3) 0.002(3)
N5 0.029(4) 0.023(3) 0.038(4) -0.002(3) 0.006(3) -0.002(3)
N6 0.033(4) 0.032(4) 0.028(4) 0.000(3) 0.005(3) 0.002(3)
N7 0.021(4) 0.026(4) 0.036(4) -0.005(3) 0.001(3) -0.005(3)
N8 0.020(4) 0.027(4) 0.038(4) -0.001(3) 0.002(3) 0.000(3)
N9 0.060(7) 0.074(7) 0.055(7) 0.005(6) -0.004(5) -0.002(6)
N10 0.051(6) 0.095(8) 0.045(6) -0.004(6) 0.012(5) 0.023(6)
C1 0.051(6) 0.023(5) 0.048(6) 0.001(5) 0.000(5) 0.003(4)
C2 0.090(10) 0.037(6) 0.066(9) -0.013(6) 0.005(7) 0.013(6)
C02F 0.053(7) 0.041(6) 0.044(6) 0.004(5) 0.014(5) 0.002(5)
C02S 0.034(6) 0.045(6) 0.093(10) 0.000(7) -0.009(6) -0.001(5)
C02V 0.036(6) 0.041(6) 0.069(8) -0.004(6) -0.001(5) -0.002(4)
C02W 0.061(8) 0.035(6) 0.078(9) 0.000(6) -0.002(7) -0.011(5)
C02Y 0.057(7) 0.040(6) 0.052(7) 0.005(5) 0.004(6) -0.001(5)
C3 0.082(9) 0.023(5) 0.064(8) 0.008(5) 0.004(7) 0.005(5)
C03A 0.063(8) 0.032(6) 0.125(13) 0.004(7) -0.019(8) -0.011(6)
C4 0.038(6) 0.031(5) 0.061(7) 0.008(5) 0.008(5) 0.004(4)
C5 0.054(7) 0.038(6) 0.043(6) 0.009(5) 0.004(5) -0.001(5)
C6 0.041(6) 0.057(7) 0.034(5) 0.012(5) 0.008(4) 0.001(5)
C7 0.040(5) 0.033(5) 0.039(5) -0.002(4) 0.013(4) 0.002(4)
C8 0.026(4) 0.029(4) 0.043(5) 0.008(4) 0.007(4) 0.011(4)
C9 0.031(5) 0.028(4) 0.039(5) 0.001(4) 0.005(4) -0.001(4)
C10 0.039(5) 0.030(5) 0.033(5) 0.000(4) 0.005(4) -0.005(4)
C11 0.047(6) 0.028(5) 0.041(6) -0.009(4) 0.010(5) -0.009(4)
C12 0.040(5) 0.025(4) 0.039(5) -0.003(4) 0.013(4) -0.009(4)
C13 0.024(4) 0.032(5) 0.031(5) -0.008(4) 0.014(4) -0.004(3)
C14 0.040(5) 0.024(4) 0.040(5) 0.003(4) 0.018(4) -0.008(4)
C15 0.035(5) 0.028(4) 0.036(5) 0.002(4) 0.011(4) 0.005(4)
C16 0.029(5) 0.024(4) 0.032(5) -0.003(4) 0.002(4) -0.003(3)
C17 0.023(4) 0.018(4) 0.043(5) -0.002(4) 0.007(4) -0.004(3)
C18 0.017(4) 0.023(4) 0.031(5) -0.002(4) 0.005(3) -0.001(3)
C19 0.048(7) 0.076(8) 0.046(7) -0.035(6) -0.002(5) 0.007(6)
C20 0.043(6) 0.079(9) 0.047(7) -0.028(6) -0.012(5) 0.009(6)
C21 0.027(5) 0.059(7) 0.050(6) -0.009(5) -0.003(4) 0.008(5)
C22 0.032(5) 0.028(4) 0.041(5) -0.002(4) 0.004(4) 0.000(4)
C23 0.033(5) 0.040(5) 0.042(6) 0.004(5) 0.003(4) -0.004(4)
C24 0.030(5) 0.030(5) 0.045(6) 0.001(4) 0.008(4) 0.004(4)
C25 0.038(5) 0.024(4) 0.029(5) -0.004(4) 0.003(4) 0.001(4)
C26 0.029(4) 0.015(4) 0.037(5) 0.000(4) 0.010(4) -0.002(3)
C27 0.036(5) 0.022(4) 0.036(5) 0.004(4) 0.008(4) 0.001(4)
C28 0.033(5) 0.045(6) 0.048(6) -0.008(5) 0.019(5) -0.011(4)
C29 0.040(6) 0.052(6) 0.051(7) -0.018(5) 0.011(5) -0.007(5)
C30 0.026(5) 0.031(5) 0.070(8) -0.008(5) 0.010(5) -0.011(4)
C31 0.021(4) 0.030(4) 0.045(6) -0.010(4) 0.001(4) -0.001(3)
C32 0.026(4) 0.023(4) 0.050(6) 0.002(4) 0.007(4) 0.004(3)
C33 0.031(5) 0.029(5) 0.049(6) -0.002(4) 0.010(4) -0.010(4)
C34 0.031(5) 0.028(5) 0.042(5) -0.005(4) 0.006(4) -0.001(4)
C35 0.024(4) 0.025(4) 0.035(5) 0.002(4) 0.005(4) 0.000(3)
C36 0.023(4) 0.027(4) 0.034(5) -0.008(4) 0.009(4) 0.005(3)
C37 0.032(5) 0.032(5) 0.053(6) -0.006(5) 0.018(4) -0.002(4)
C38 0.034(5) 0.029(5) 0.075(8) 0.002(5) 0.020(5) 0.010(4)
C39 0.032(5) 0.029(5) 0.060(7) 0.006(5) 0.010(5) -0.001(4)
C40 0.023(4) 0.025(4) 0.048(6) 0.009(4) 0.000(4) -0.003(3)
C41 0.025(5) 0.030(5) 0.047(6) 0.010(4) -0.011(4) -0.007(4)
C42 0.026(5) 0.030(5) 0.045(6) 0.006(4) -0.010(4) -0.013(4)
C43 0.034(5) 0.018(4) 0.036(5) -0.004(4) 0.004(4) -0.001(3)
C44 0.033(5) 0.024(4) 0.034(5) 0.004(4) 0.006(4) -0.003(3)
C45 0.022(4) 0.022(4) 0.041(5) 0.010(4) 0.006(4) 0.008(3)
C46 0.034(5) 0.040(5) 0.036(5) -0.007(4) 0.006(4) 0.005(4)
C47 0.040(6) 0.053(6) 0.047(6) -0.001(5) 0.012(5) 0.017(5)
C48 0.041(6) 0.039(6) 0.046(6) -0.008(5) -0.005(5) 0.011(4)
C49 0.025(4) 0.029(5) 0.043(6) -0.006(4) 0.004(4) 0.003(3)
C50 0.033(5) 0.026(5) 0.052(6) -0.005(4) 0.001(5) 0.002(4)
C51 0.044(6) 0.037(5) 0.036(6) 0.004(4) 0.005(5) 0.002(4)
C52 0.036(5) 0.034(5) 0.037(5) 0.005(4) 0.005(4) 0.000(4)
C53 0.025(4) 0.029(5) 0.036(5) -0.004(4) -0.001(4) -0.004(3)
C54 0.018(4) 0.026(4) 0.033(5) -0.004(4) -0.003(3) -0.006(3)
C55 0.030(5) 0.036(5) 0.034(5) -0.009(4) 0.012(4) 0.007(4)
C56 0.033(5) 0.036(5) 0.044(6) -0.009(4) 0.017(4) -0.002(4)
C57 0.030(5) 0.022(4) 0.046(6) -0.005(4) 0.008(4) 0.003(3)
C58 0.024(4) 0.022(4) 0.040(5) -0.007(4) 0.002(4) 0.002(3)
C59 0.037(5) 0.024(4) 0.037(5) -0.001(4) -0.001(4) -0.006(4)
C60 0.026(5) 0.035(5) 0.038(5) 0.000(4) 0.006(4) -0.007(4)
C61 0.032(5) 0.019(4) 0.046(6) -0.005(4) 0.007(4) -0.001(3)
C62 0.021(4) 0.020(4) 0.039(5) -0.006(4) -0.002(4) -0.002(3)
C63 0.021(4) 0.019(4) 0.041(5) -0.006(4) 0.007(4) 0.002(3)
C64 0.032(5) 0.023(4) 0.048(6) 0.001(4) 0.008(4) 0.005(4)
C65 0.028(5) 0.025(4) 0.052(6) -0.004(4) 0.002(4) 0.002(4)
C66 0.030(5) 0.019(4) 0.049(6) 0.004(4) 0.006(4) 0.002(3)
C67 0.033(5) 0.029(5) 0.046(6) 0.004(4) 0.011(4) -0.001(4)
C68 0.039(6) 0.035(5) 0.053(7) 0.012(5) 0.009(5) -0.001(4)
C69 0.044(6) 0.041(6) 0.058(7) 0.001(5) 0.022(5) 0.004(5)
C70 0.053(6) 0.041(6) 0.044(6) 0.003(5) 0.020(5) 0.004(5)
C71 0.028(5) 0.034(5) 0.043(6) -0.005(4) 0.010(4) -0.007(4)
C72 0.024(4) 0.031(5) 0.041(6) -0.002(4) 0.003(4) 0.003(3)
C73 0.061(9) 0.095(12) 0.085(11) 0.005(9) -0.014(8) 0.005(8)
C74 0.116(15) 0.057(9) 0.132(16) -0.009(10) -0.040(13) -0.013(9)
C75 0.120(15) 0.054(9) 0.106(14) -0.010(9) -0.031(11) -0.004(9)
C76 0.067(9) 0.049(7) 0.069(9) -0.003(6) -0.010(7) -0.005(6)
C77 0.063(8) 0.056(7) 0.052(7) -0.005(6) 0.008(6) 0.004(6)
C78 0.069(9) 0.057(8) 0.105(12) 0.003(8) -0.001(9) -0.013(7)
C79 0.033(6) 0.080(9) 0.059(8) 0.005(7) 0.002(5) 0.012(6)
C80 0.060(8) 0.068(9) 0.058(8) 0.008(7) -0.002(6) 0.018(7)
C81 0.066(9) 0.077(9) 0.074(10) -0.016(8) 0.029(8) 0.009(7)
C82 0.057(8) 0.074(9) 0.059(8) 0.001(7) 0.010(6) -0.001(6)
C83 0.044(7) 0.087(10) 0.066(9) 0.012(8) 0.012(6) 0.006(6)
C84 0.044(7) 0.145(15) 0.053(8) 0.006(9) 0.017(6) 0.008(8)

loop_
_atom_type_symbol
_atom_type_description
_atom_type_scat_dispersion_real
_atom_type_scat_dispersion_imag
_atom_type_scat_source
C C 0.0033 0.0016 'International Tables Vol C Tables 4.2.6.8 and 6.1.1.4'
H H 0.0000 0.0000 'International Tables Vol C Tables 4.2.6.8 and 6.1.1.4'
Cl Cl 0.1484 0.1585 'International Tables Vol C Tables 4.2.6.8 and 6.1.1.4'
Dy Dy -0.1892 4.4098 'International Tables Vol C Tables 4.2.6.8 and 6.1.1.4'
N N 0.0061 0.0033 'International Tables Vol C Tables 4.2.6.8 and 6.1.1.4'
O O 0.0106 0.0060 'International Tables Vol C Tables 4.2.6.8 and 6.1.1.4'

loop_
_geom_angle_atom_site_label_1
_geom_angle_atom_site_label_2
_geom_angle_atom_site_label_3
_geom_angle
_geom_angle_site_symmetry_1
_geom_angle_site_symmetry_3
_geom_angle_publ_flag
O1 Dy1 O2 146.13(19) . . ?
O1 Dy1 O4 136.9(2) . . ?
O2 Dy1 O4 71.7(2) . . ?
O1 Dy1 O3 132.3(2) . . ?
O2 Dy1 O3 69.98(19) . . ?
O4 Dy1 O3 65.02(19) . . ?
O1 Dy1 N1 68.2(2) . . ?
O2 Dy1 N1 145.1(2) . . ?
O4 Dy1 N1 81.4(2) . . ?
O3 Dy1 N1 78.7(2) . . ?
O1 Dy1 N2 81.0(2) . . ?
O2 Dy1 N2 65.4(2) . . ?
O4 Dy1 N2 133.1(2) . . ?
O3 Dy1 N2 114.2(2) . . ?
N1 Dy1 N2 145.4(3) . . ?
O1 Dy1 N3 75.8(3) . . ?
O2 Dy1 N3 99.5(2) . . ?
O4 Dy1 N3 129.4(2) . . ?
O3 Dy1 N3 65.3(2) . . ?
N1 Dy1 N3 80.4(3) . . ?
N2 Dy1 N3 77.2(2) . . ?
O1 Dy1 Cl9 80.86(17) . . ?
O2 Dy1 Cl9 89.68(15) . . ?
O4 Dy1 Cl9 80.20(15) . . ?
O3 Dy1 Cl9 143.55(15) . . ?
N1 Dy1 Cl9 107.62(19) . . ?
N2 Dy1 Cl9 81.35(17) . . ?
N3 Dy1 Cl9 150.37(18) . . ?
O1 Dy1 Dy2 172.44(14) . . ?
O2 Dy1 Dy2 40.58(13) . . ?
O4 Dy1 Dy2 40.90(14) . . ?
O3 Dy1 Dy2 41.17(14) . . ?
N1 Dy1 Dy2 104.77(19) . . ?
N2 Dy1 Dy2 105.04(16) . . ?
N3 Dy1 Dy2 100.76(19) . . ?
Cl9 Dy1 Dy2 104.38(6) . . ?
O6 Dy2 O2 113.9(2) . . ?
O6 Dy2 O4 142.3(2) . . ?
O2 Dy2 O4 72.35(19) . . ?
O6 Dy2 O3 150.7(2) . . ?
O2 Dy2 O3 71.9(2) . . ?
O4 Dy2 O3 66.8(2) . . ?
O6 Dy2 O7 72.7(2) . . ?
O2 Dy2 O7 151.68(19) . . ?
O4 Dy2 O7 120.40(19) . . ?
O3 Dy2 O7 89.5(2) . . ?
O6 Dy2 O5 67.4(2) . . ?
O2 Dy2 O5 86.5(2) . . ?
O4 Dy2 O5 148.7(2) . . ?
O3 Dy2 O5 84.9(2) . . ?
O7 Dy2 O5 70.32(18) . . ?
O6 Dy2 N4 86.6(2) . . ?
O2 Dy2 N4 131.4(2) . . ?
O4 Dy2 N4 66.2(2) . . ?
O3 Dy2 N4 111.5(2) . . ?
O7 Dy2 N4 74.8(2) . . ?
O5 Dy2 N4 141.2(2) . . ?
O6 Dy2 N6 66.2(2) . . ?
O2 Dy2 N6 74.5(2) . . ?
O4 Dy2 N6 81.3(2) . . ?
O3 Dy2 N6 139.1(2) . . ?
O7 Dy2 N6 129.8(2) . . ?
O5 Dy2 N6 115.7(2) . . ?
N4 Dy2 N6 75.2(2) . . ?
O6 Dy2 Dy3 40.40(14) . . ?
O2 Dy2 Dy3 126.11(14) . . ?
O4 Dy2 Dy3 161.01(14) . . ?
O3 Dy2 Dy3 111.86(15) . . ?
O7 Dy2 Dy3 41.47(13) . . ?
O5 Dy2 Dy3 43.15(14) . . ?
N4 Dy2 Dy3 98.54(17) . . ?
N6 Dy2 Dy3 106.59(17) . . ?
O6 Dy2 Dy1 154.26(14) . . ?
O2 Dy2 Dy1 40.86(14) . . ?
O4 Dy2 Dy1 41.36(14) . . ?
O3 Dy2 Dy1 43.20(14) . . ?
O7 Dy2 Dy1 131.19(14) . . ?
O5 Dy2 Dy1 108.22(14) . . ?
N4 Dy2 Dy1 107.31(18) . . ?
N6 Dy2 Dy1 95.87(17) . . ?
Dy3 Dy2 Dy1 149.368(19) . . ?
O8 Dy3 O6 135.3(2) . . ?
O8 Dy3 O9 77.3(2) . . ?
O6 Dy3 O9 76.4(2) . . ?
O8 Dy3 O7 145.45(19) . . ?
O6 Dy3 O7 72.7(2) . . ?
O9 Dy3 O7 95.5(2) . . ?
O8 Dy3 O5 133.9(2) . . ?
O6 Dy3 O5 66.8(2) . . ?
O9 Dy3 O5 142.8(2) . . ?
O7 Dy3 O5 69.34(19) . . ?
O8 Dy3 N8 67.7(2) . . ?
O6 Dy3 N8 83.6(2) . . ?
O9 Dy3 N8 102.5(2) . . ?
O7 Dy3 N8 145.9(2) . . ?
O5 Dy3 N8 79.0(2) . . ?
O8 Dy3 N5 78.4(2) . . ?
O6 Dy3 N5 132.5(2) . . ?
O9 Dy3 N5 151.0(2) . . ?
O7 Dy3 N5 95.7(2) . . ?
O5 Dy3 N5 66.1(2) . . ?
N8 Dy3 N5 82.3(2) . . ?
O8 Dy3 N7 80.4(2) . . ?
O6 Dy3 N7 125.8(2) . . ?
O9 Dy3 N7 75.4(2) . . ?
O7 Dy3 N7 65.2(2) . . ?
O5 Dy3 N7 122.6(2) . . ?
N8 Dy3 N7 147.5(2) . . ?
N5 Dy3 N7 85.3(2) . . ?
O8 Dy3 Dy2 173.29(14) . . ?
O6 Dy3 Dy2 40.61(14) . . ?
O9 Dy3 Dy2 104.40(16) . . ?
O7 Dy3 Dy2 41.23(13) . . ?
O5 Dy3 Dy2 42.13(14) . . ?
N8 Dy3 Dy2 105.56(17) . . ?
N5 Dy3 Dy2 101.63(18) . . ?
N7 Dy3 Dy2 106.34(17) . . ?
C8 O1 Dy1 122.7(6) . . ?
C17 O2 Dy2 136.8(5) . . ?
C17 O2 Dy1 124.3(5) . . ?
Dy2 O2 Dy1 98.6(2) . . ?
C26 O3 Dy2 134.5(6) . . ?
C26 O3 Dy1 121.7(5) . . ?
Dy2 O3 Dy1 95.6(2) . . ?
C35 O4 Dy2 122.2(5) . . ?
C35 O4 Dy1 140.0(5) . . ?
Dy2 O4 Dy1 97.7(2) . . ?
C44 O5 Dy2 137.5(6) . . ?
C44 O5 Dy3 120.4(5) . . ?
Dy2 O5 Dy3 94.72(19) . . ?
C53 O6 Dy3 138.2(6) . . ?
C53 O6 Dy2 122.2(5) . . ?
Dy3 O6 Dy2 99.0(2) . . ?
C62 O7 Dy2 138.8(5) . . ?
C62 O7 Dy3 123.8(5) . . ?
Dy2 O7 Dy3 97.3(2) . . ?
C71 O8 Dy3 123.0(6) . . ?
C9 N1 C1 118.7(8) . . ?
C9 N1 Dy1 114.2(6) . . ?
C1 N1 Dy1 127.0(7) . . ?
C02V N01G C02Y 118.8(9) . . ?
C10 N2 C18 117.5(7) . . ?
C10 N2 Dy1 126.0(6) . . ?
C18 N2 Dy1 116.4(5) . . ?
C19 N3 C27 118.3(9) . . ?
C19 N3 Dy1 124.7(7) . . ?
C27 N3 Dy1 116.9(6) . . ?
C28 N4 C36 117.9(7) . . ?
C28 N4 Dy2 125.6(6) . . ?
C36 N4 Dy2 116.5(5) . . ?
C37 N5 C45 118.3(8) . . ?
C37 N5 Dy3 123.9(6) . . ?
C45 N5 Dy3 117.3(5) . . ?
C46 N6 C54 118.2(8) . . ?
C46 N6 Dy2 124.9(6) . . ?
C54 N6 Dy2 116.6(6) . . ?
C63 N7 C55 118.7(7) . . ?
C63 N7 Dy3 116.6(5) . . ?
C55 N7 Dy3 124.6(6) . . ?
C64 N8 C72 118.0(8) . . ?
C64 N8 Dy3 127.2(6) . . ?
C72 N8 Dy3 114.7(6) . . ?
C77 N9 C73 116.4(12) . . ?
C83 N10 C79 118.1(12) . . ?
N1 C1 C2 121.4(11) . . ?
C3 C2 C1 120.0(11) . . ?
C02W C02F C02Y 118.4(10) . . ?
C02W C02S C02V 119.7(10) . . ?
N01G C02V C02S 121.2(10) . . ?
N01G C02V C03A 116.9(9) . . ?
C02S C02V C03A 121.9(10) . . ?
C02F C02W C02S 119.0(10) . . ?
N01G C02Y C02F 122.7(11) . . ?
C2 C3 C4 120.2(11) . . ?
C3 C4 C9 116.8(11) . . ?
C3 C4 C5 125.2(10) . . ?
C9 C4 C5 118.1(9) . . ?
C6 C5 C4 120.4(10) . . ?
C6 C5 Cl1 120.1(9) . . ?
C4 C5 Cl1 119.5(8) . . ?
C5 C6 C7 121.5(10) . . ?
C8 C7 C6 121.0(9) . . ?
O1 C8 C7 123.6(9) . . ?
O1 C8 C9 118.2(9) . . ?
C7 C8 C9 118.2(8) . . ?
N1 C9 C4 122.8(9) . . ?
N1 C9 C8 116.7(8) . . ?
C4 C9 C8 120.4(9) . . ?
N2 C10 C11 123.8(9) . . ?
C12 C11 C10 118.8(9) . . ?
C11 C12 C13 119.9(8) . . ?
C18 C13 C14 118.3(8) . . ?
C18 C13 C12 116.9(8) . . ?
C14 C13 C12 124.8(8) . . ?
C15 C14 C13 120.8(8) . . ?
C15 C14 Cl2 119.7(7) . . ?
C13 C14 Cl2 119.5(7) . . ?
C14 C15 C16 121.3(8) . . ?
C17 C16 C15 119.8(8) . . ?
O2 C17 C16 124.0(8) . . ?
O2 C17 C18 116.7(8) . . ?
C16 C17 C18 119.3(7) . . ?
N2 C18 C13 123.0(7) . . ?
N2 C18 C17 116.6(7) . . ?
C13 C18 C17 120.4(8) . . ?
N3 C19 C20 124.3(10) . . ?
C21 C20 C19 118.3(10) . . ?
C20 C21 C22 120.2(9) . . ?
C23 C22 C21 125.0(9) . . ?
C23 C22 C27 117.8(8) . . ?
C21 C22 C27 117.1(8) . . ?
C24 C23 C22 120.9(9) . . ?
C24 C23 Cl3 120.8(8) . . ?
C22 C23 Cl3 118.3(7) . . ?
C23 C24 C25 121.4(9) . . ?
C26 C25 C24 121.2(8) . . ?
O3 C26 C25 124.1(8) . . ?
O3 C26 C27 118.7(7) . . ?
C25 C26 C27 117.2(8) . . ?
N3 C27 C26 116.9(8) . . ?
N3 C27 C22 121.5(8) . . ?
C26 C27 C22 121.6(8) . . ?
N4 C28 C29 122.8(9) . . ?
C30 C29 C28 118.4(10) . . ?
C29 C30 C31 121.8(9) . . ?
C30 C31 C36 116.7(9) . . ?
C30 C31 C32 126.9(8) . . ?
C36 C31 C32 116.4(8) . . ?
C33 C32 C31 122.8(8) . . ?
C33 C32 Cl4 119.1(7) . . ?
C31 C32 Cl4 118.0(7) . . ?
C32 C33 C34 118.6(9) . . ?
C35 C34 C33 122.6(9) . . ?
O4 C35 C34 123.1(8) . . ?
O4 C35 C36 118.8(8) . . ?
C34 C35 C36 118.0(8) . . ?
N4 C36 C35 116.0(8) . . ?
N4 C36 C31 122.4(8) . . ?
C35 C36 C31 121.5(8) . . ?
N5 C37 C38 121.8(10) . . ?
C39 C38 C37 121.5(9) . . ?
C38 C39 C40 118.4(9) . . ?
C41 C40 C39 124.3(9) . . ?
C41 C40 C45 118.3(8) . . ?
C39 C40 C45 117.4(9) . . ?
C42 C41 C40 120.8(8) . . ?
C42 C41 Cl5 120.3(8) . . ?
C40 C41 Cl5 118.9(8) . . ?
C41 C42 C43 120.5(9) . . ?
C44 C43 C42 122.6(9) . . ?
O5 C44 C43 124.7(8) . . ?
O5 C44 C45 118.0(8) . . ?
C43 C44 C45 117.3(8) . . ?
N5 C45 C40 122.6(8) . . ?
N5 C45 C44 117.0(8) . . ?
C40 C45 C44 120.4(9) . . ?
N6 C46 C47 123.2(10) . . ?
C48 C47 C46 118.5(10) . . ?
C47 C48 C49 120.8(9) . . ?
C54 C49 C50 119.0(8) . . ?
C54 C49 C48 115.5(9) . . ?
C50 C49 C48 125.5(9) . . ?
C51 C50 C49 121.7(9) . . ?
C51 C50 Cl6 118.2(8) . . ?
C49 C50 Cl6 120.0(7) . . ?
C50 C51 C52 119.7(9) . . ?
C53 C52 C51 120.9(9) . . ?
O6 C53 C52 123.0(8) . . ?
O6 C53 C54 119.1(8) . . ?
C52 C53 C54 117.9(8) . . ?
N6 C54 C49 123.6(8) . . ?
N6 C54 C53 115.5(8) . . ?
C49 C54 C53 120.9(8) . . ?
N7 C55 C56 122.2(9) . . ?
C57 C56 C55 119.6(9) . . ?
C56 C57 C58 119.8(8) . . ?
C57 C58 C59 125.8(8) . . ?
C57 C58 C63 117.1(8) . . ?
C59 C58 C63 117.1(8) . . ?
C60 C59 C58 121.6(8) . . ?
C60 C59 Cl7 119.5(7) . . ?
C58 C59 Cl7 118.9(7) . . ?
C59 C60 C61 121.6(9) . . ?
C62 C61 C60 119.3(9) . . ?
O7 C62 C61 122.8(8) . . ?
O7 C62 C63 117.1(8) . . ?
C61 C62 C63 120.1(7) . . ?
N7 C63 C62 117.3(7) . . ?
N7 C63 C58 122.5(8) . . ?
C62 C63 C58 120.2(8) . . ?
N8 C64 C65 123.0(9) . . ?
C66 C65 C64 119.2(9) . . ?
C65 C66 C67 120.1(8) . . ?
C66 C67 C72 116.4(9) . . ?
C66 C67 C68 126.4(9) . . ?
C72 C67 C68 117.2(9) . . ?
C69 C68 C67 121.0(9) . . ?
C69 C68 Cl8 121.0(9) . . ?
C67 C68 Cl8 118.0(8) . . ?
C68 C69 C70 122.0(10) . . ?
C71 C70 C69 121.3(10) . . ?
O8 C71 C70 124.3(9) . . ?
O8 C71 C72 119.2(9) . . ?
C70 C71 C72 116.5(9) . . ?
N8 C72 C67 123.2(8) . . ?
N8 C72 C71 114.8(8) . . ?
C67 C72 C71 122.1(9) . . ?
C74 C73 N9 123.6(14) . . ?
C73 C74 C75 118.0(15) . . ?
C76 C75 C74 119.6(14) . . ?
C75 C76 C77 119.7(13) . . ?
N9 C77 C76 122.6(12) . . ?
N9 C77 C78 115.7(11) . . ?
C76 C77 C78 121.7(12) . . ?
N10 C79 C80 121.9(13) . . ?
N10 C79 C84 118.4(13) . . ?
C80 C79 C84 119.7(13) . . ?
C79 C80 C81 120.3(13) . . ?
C82 C81 C80 118.0(13) . . ?
C81 C82 C83 116.9(13) . . ?
N10 C83 C82 124.6(13) . . ?

loop_
_geom_bond_atom_site_label_1
_geom_bond_atom_site_label_2
_geom_bond_distance
_geom_bond_site_symmetry_2
_geom_bond_publ_flag
Dy1 O1 2.272(6) . ?
Dy1 O2 2.348(6) . ?
Dy1 O4 2.366(6) . ?
Dy1 O3 2.441(6) . ?
Dy1 N1 2.491(8) . ?
Dy1 N2 2.540(7) . ?
Dy1 N3 2.554(8) . ?
Dy1 Cl9 2.682(2) . ?
Dy1 Dy2 3.5489(9) . ?
Dy2 O6 2.335(6) . ?
Dy2 O2 2.335(5) . ?
Dy2 O4 2.345(6) . ?
Dy2 O3 2.348(6) . ?
Dy2 O7 2.354(5) . ?
Dy2 O5 2.385(6) . ?
Dy2 N4 2.523(7) . ?
Dy2 N6 2.538(7) . ?
Dy2 Dy3 3.5431(10) . ?
Dy3 O8 2.257(6) . ?
Dy3 O6 2.325(6) . ?
Dy3 O9 2.342(6) . ?
Dy3 O7 2.366(5) . ?
Dy3 O5 2.432(6) . ?
Dy3 N8 2.490(7) . ?
Dy3 N5 2.495(7) . ?
Dy3 N7 2.545(7) . ?
Cl1 C5 1.735(10) . ?
Cl2 C14 1.746(9) . ?
Cl3 C23 1.739(10) . ?
Cl4 C32 1.759(9) . ?
Cl5 C41 1.749(9) . ?
Cl6 C50 1.747(9) . ?
Cl7 C59 1.752(9) . ?
Cl8 C68 1.751(10) . ?
O1 C8 1.313(10) . ?
O2 C17 1.334(9) . ?
O3 C26 1.331(10) . ?
O4 C35 1.333(10) . ?
O5 C44 1.324(10) . ?
O6 C53 1.340(10) . ?
O7 C62 1.333(9) . ?
O8 C71 1.287(11) . ?
N1 C9 1.352(12) . ?
N1 C1 1.353(12) . ?
N01G C02V 1.329(13) . ?
N01G C02Y 1.338(13) . ?
N2 C10 1.331(11) . ?
N2 C18 1.364(10) . ?
N3 C19 1.323(12) . ?
N3 C27 1.381(11) . ?
N4 C28 1.343(12) . ?
N4 C36 1.356(11) . ?
N5 C37 1.333(11) . ?
N5 C45 1.363(11) . ?
N6 C46 1.325(11) . ?
N6 C54 1.345(11) . ?
N7 C63 1.346(11) . ?
N7 C55 1.348(11) . ?
N8 C64 1.335(11) . ?
N8 C72 1.350(12) . ?
N9 C77 1.322(15) . ?
N9 C73 1.406(17) . ?
N10 C83 1.329(16) . ?
N10 C79 1.346(15) . ?
C1 C2 1.404(15) . ?
C2 C3 1.367(17) . ?
C02F C02W 1.371(16) . ?
C02F C02Y 1.398(15) . ?
C02S C02W 1.373(15) . ?
C02S C02V 1.408(14) . ?
C02V C03A 1.510(15) . ?
C3 C4 1.404(15) . ?
C4 C9 1.424(13) . ?
C4 C5 1.443(15) . ?
C5 C6 1.353(15) . ?
C6 C7 1.415(13) . ?
C7 C8 1.383(13) . ?
C8 C9 1.447(13) . ?
C10 C11 1.406(12) . ?
C11 C12 1.353(13) . ?
C12 C13 1.433(12) . ?
C13 C18 1.407(11) . ?
C13 C14 1.421(12) . ?
C14 C15 1.359(13) . ?
C15 C16 1.416(12) . ?
C16 C17 1.379(12) . ?
C17 C18 1.434(12) . ?
C19 C20 1.403(15) . ?
C20 C21 1.372(15) . ?
C21 C22 1.428(14) . ?
C22 C23 1.398(13) . ?
C22 C27 1.429(12) . ?
C23 C24 1.359(13) . ?
C24 C25 1.406(12) . ?
C25 C26 1.383(12) . ?
C26 C27 1.429(12) . ?
C28 C29 1.407(13) . ?
C29 C30 1.349(14) . ?
C30 C31 1.384(14) . ?
C31 C36 1.428(12) . ?
C31 C32 1.434(13) . ?
C32 C33 1.351(13) . ?
C33 C34 1.429(12) . ?
C34 C35 1.364(12) . ?
C35 C36 1.425(12) . ?
C37 C38 1.404(14) . ?
C38 C39 1.350(15) . ?
C39 C40 1.420(13) . ?
C40 C41 1.420(14) . ?
C40 C45 1.420(12) . ?
C41 C42 1.364(14) . ?
C42 C43 1.392(12) . ?
C43 C44 1.376(12) . ?
C44 C45 1.446(12) . ?
C46 C47 1.398(13) . ?
C47 C48 1.357(15) . ?
C48 C49 1.423(14) . ?
C49 C54 1.411(12) . ?
C49 C50 1.415(14) . ?
C50 C51 1.358(14) . ?
C51 C52 1.442(13) . ?
C52 C53 1.403(13) . ?
C53 C54 1.436(12) . ?
C55 C56 1.394(12) . ?
C56 C57 1.381(13) . ?
C57 C58 1.396(12) . ?
C58 C59 1.421(13) . ?
C58 C63 1.434(11) . ?
C59 C60 1.362(13) . ?
C60 C61 1.404(12) . ?
C61 C62 1.388(13) . ?
C62 C63 1.424(12) . ?
C64 C65 1.407(12) . ?
C65 C66 1.360(14) . ?
C66 C67 1.414(13) . ?
C67 C72 1.427(12) . ?
C67 C68 1.429(14) . ?
C68 C69 1.358(14) . ?
C69 C70 1.409(14) . ?
C70 C71 1.399(13) . ?
C71 C72 1.457(12) . ?
C73 C74 1.34(2) . ?
C74 C75 1.41(2) . ?
C75 C76 1.348(18) . ?
C76 C77 1.396(16) . ?
C77 C78 1.480(17) . ?
C79 C80 1.394(17) . ?
C79 C84 1.504(18) . ?
C80 C81 1.410(18) . ?
C81 C82 1.404(17) . ?
C82 C83 1.425(18) . ?
